data_9002899
loop_
_publ_author_name
'Berlepsch, P.'
'Armbruster, T.'
'Makovicky, E.'
'Topa, D.'

_publ_section_title
;
 Another step toward understanding the true nature of sartorite:
 Determination and refinement of a ninefold superstructure
;
_journal_name_full 'American Mineralogist'
_journal_page_first 450
_journal_page_last 461
_journal_volume 88
_journal_year 2003
_chemical_formula_sum 'As17.464 Pb9.536 S35'
_chemical_name_mineral Sartorite
_space_group_IT_number 14
_symmetry_space_group_name_Hall '-P 2ybc'
_symmetry_space_group_name_H-M 'P 1 21/c 1'
_cell_angle_alpha 90
_cell_angle_beta 101.993
_cell_angle_gamma 90
_cell_length_a 37.71
_cell_length_b 7.898
_cell_length_c 20.106
_cell_formula_units_Z 4
_cell_volume 5857.537
_database_code_amcsd 0002988
_exptl_crystal_density_diffrn 4.997
_cod_original_formula_sum 'Pb9.536 As17.464 S35'
_cod_database_code 9002899

loop_
_space_group_symop_operation_xyz
x,y,z
x,1/2-y,1/2+z
-x,1/2+y,1/2-z
-x,-y,-z

loop_
_atom_site_aniso_label
_atom_site_aniso_U_11
_atom_site_aniso_U_22
_atom_site_aniso_U_33
_atom_site_aniso_U_12
_atom_site_aniso_U_13
_atom_site_aniso_U_23
Pb1 0.04770 0.05680 0.05620 -0.00690 0.00810 -0.00400
Pb2 0.05490 0.05650 0.07310 0.01340 0.02430 0.00470
Pb3 0.04400 0.05790 0.05110 0.00500 0.00680 -0.00090
Pb4 0.04730 0.04610 0.08150 -0.00020 0.02330 0.00130
Pb5 0.03900 0.06410 0.05710 -0.00120 0.01070 -0.00530
Pb6 0.03950 0.04750 0.05870 0.00470 0.00830 -0.00470
Pb7 0.04200 0.06030 0.08300 -0.00810 0.01580 -0.00650
Pb8 0.04460 0.05380 0.06840 -0.00900 0.01390 -0.00780
Pb9 0.05150 0.05260 0.06060 0.01410 0.02240 0.00940
As1 0.03500 0.04370 0.04340 0.00000 0.00640 0.00620
As2 0.03730 0.03840 0.04030 0.00250 0.01010 -0.00360
As3 0.04410 0.04760 0.04030 -0.00980 0.00950 -0.00780
As4 0.03670 0.04230 0.04220 0.00150 0.00090 -0.00370
As6 0.05370 0.04010 0.04480 0.00080 0.01580 0.00170
As7 0.03910 0.06060 0.04480 0.00030 0.00900 0.00080
As8 0.03770 0.03920 0.04870 0.00310 0.00740 -0.00050
As9a 0.07600 0.04500 0.05900 0.00100 0.03200 -0.00200
As9b 0.01100 0.01600 0.03600 -0.01200 -0.00200 -0.00500
As10 0.03810 0.04530 0.04230 0.00120 0.00700 0.00470
As11 0.03740 0.04090 0.03470 0.00550 0.00680 0.00090
As12 0.11800 0.04520 0.04970 -0.03360 0.03920 -0.01380
Pb13a 0.04200 0.02700 0.04500 -0.00700 0.01200 -0.00500
As13b 0.04600 0.03700 0.07800 0.00210 0.02800 0.01500
As14 0.03080 0.04480 0.04040 0.00080 0.00440 0.00320
As15 0.03490 0.04400 0.04880 -0.00010 -0.00080 0.00820
As16 0.06310 0.03600 0.04040 0.00230 -0.00290 -0.00270
As17 0.05590 0.05830 0.04520 0.00820 0.00280 -0.00350
As18 0.03260 0.03740 0.03880 -0.00020 0.00450 -0.00600
S1 0.03500 0.03700 0.03700 -0.00410 0.00200 -0.00400
S2 0.05900 0.03700 0.05500 -0.00500 0.00300 0.00300
S3 0.03400 0.04900 0.04000 0.00000 0.00700 0.00700
S4 0.03500 0.03300 0.04200 -0.00210 0.00900 0.00100
S5 0.03700 0.03800 0.05700 -0.00200 0.00700 -0.01100
S6 0.04800 0.04500 0.03300 -0.00200 0.01200 0.00000
S7 0.03400 0.04400 0.07100 -0.00300 0.01200 0.00600
S8 0.03900 0.04500 0.04700 0.00100 0.00600 -0.00100
S9 0.03800 0.03700 0.03900 0.00220 0.00900 -0.00100
S10 0.05500 0.03600 0.05600 -0.00200 0.01700 0.00100
S11 0.07400 0.04800 0.06300 -0.00600 -0.00400 -0.01100
S12 0.04300 0.02800 0.05000 -0.00300 0.00900 0.00300
S13 0.03700 0.04000 0.05900 0.00400 0.00600 -0.00800
S14 0.04200 0.04800 0.04000 -0.00700 0.00900 -0.00200
S15 0.05500 0.04200 0.06500 0.00900 0.02600 0.00800
S16 0.04900 0.05300 0.05000 -0.01200 0.01300 0.00000
S17 0.04700 0.04200 0.05900 0.00600 0.02200 0.00300
S18 0.04300 0.04800 0.04100 0.00100 0.00600 0.00200
S19 0.03800 0.03900 0.04600 -0.00400 0.00900 -0.00100
S20 0.03900 0.04300 0.05000 0.00400 0.00600 0.00100
S21 0.03700 0.04100 0.04400 -0.00500 0.00400 0.00100
S22 0.04300 0.03700 0.05200 -0.00200 0.01100 0.00300
S23 0.03900 0.04100 0.04800 -0.00100 0.01000 -0.00400
S24 0.03200 0.03800 0.05200 0.00040 0.01100 0.00200
S25 0.03700 0.03900 0.03700 -0.00300 0.00400 -0.00100
S26 0.03000 0.04600 0.05300 0.00500 0.00900 0.01200
S27 0.04000 0.03700 0.03700 0.00200 0.00100 -0.00600
S28 0.03400 0.03900 0.04600 -0.00200 0.00600 -0.00400
S29 0.04400 0.04000 0.04700 0.00700 0.00400 0.00600
S30 0.03500 0.05200 0.04300 0.00200 0.00600 0.00700
S31 0.04200 0.03900 0.03900 0.00000 0.00800 0.00200
S32 0.03500 0.03800 0.04600 0.00200 0.00800 -0.00400
S33 0.03600 0.04200 0.03100 -0.00400 0.00600 0.00100
S34 0.03500 0.04800 0.11600 0.00100 0.00300 0.02200
S35 0.03600 0.03700 0.03600 0.00400 0.00900 0.00200

loop_
_atom_site_label
_atom_site_fract_x
_atom_site_fract_y
_atom_site_fract_z
_atom_site_occupancy
_atom_site_U_iso_or_equiv
Pb1 0.11812 0.06199 0.31086 1.00000 0.05400
Pb2 0.23129 0.08379 0.31078 1.00000 0.05990
Pb3 0.34273 -0.59717 -0.18503 1.00000 0.05140
Pb4 0.45338 0.09418 0.31461 1.00000 0.05680
Pb5 0.43835 0.64077 0.18296 1.00000 0.05330
Pb6 0.33030 -0.40497 0.20582 1.00000 0.04880
Pb7 0.21828 -0.41642 0.20383 1.00000 0.06130
Pb8 -0.10761 0.07053 0.29305 1.00000 0.05530
Pb9 0.00536 0.07666 0.29546 1.00000 0.05330
As1 0.14473 -0.16120 0.50326 1.00000 0.04090
As2 -0.14122 0.49700 0.37925 1.00000 0.03830
As3 0.23534 -0.17930 0.48906 1.00000 0.04390
As4 0.26684 -0.00590 0.13459 1.00000 0.04150
Pb5a 0.36331 -0.27580 -0.01780 0.31800 0.04070
As5b 0.36549 -0.30880 -0.00440 0.68200 0.04860
As6 0.36103 0.02210 0.11955 1.00000 0.04540
As7 0.46747 0.70810 0.01033 1.00000 0.04810
As8 0.49761 0.03540 0.13258 1.00000 0.04210
As9a 0.40850 -0.70930 0.01030 0.67000 0.05700
As9b 0.42240 -0.66190 0.01970 0.33000 0.02200
As10 0.40337 0.50950 0.36345 1.00000 0.04210
As11 0.30861 0.18500 0.49187 1.00000 0.03780
As12 0.28781 0.52180 0.38204 1.00000 0.06780
Pb13a 0.19864 0.25240 0.52610 0.21800 0.03760
As13b 0.20500 0.19350 0.54170 0.78200 0.05150
As14 0.18075 0.48190 0.36831 1.00000 0.03910
As15 0.07986 0.16970 0.49597 1.00000 0.04400
As16 0.07553 0.49600 0.38595 1.00000 0.04850
As17 0.01729 -0.18300 0.47361 1.00000 0.05420
As18 0.04364 -0.02600 0.13245 1.00000 0.03670
S1 0.05914 0.35480 0.28600 1.00000 0.03690
S2 0.06506 -0.04690 0.41880 1.00000 0.05130
S3 -0.10464 0.29960 0.44320 1.00000 0.04130
S4 0.09407 0.14770 0.15330 1.00000 0.03640
S5 0.17148 0.33630 0.26980 1.00000 0.04460
S6 0.19372 0.00680 0.42870 1.00000 0.04150
S7 0.19347 -0.33250 0.53840 1.00000 0.04950
S8 0.22449 0.16910 0.16050 1.00000 0.04400
S9 0.28301 0.37470 0.28530 1.00000 0.03780
S10 0.30124 -0.03840 0.42080 1.00000 0.04830
S11 0.32402 -0.18020 0.06480 1.00000 0.06400
S12 0.31640 0.17240 0.15810 1.00000 0.04040
S13 0.39195 0.35400 0.26860 1.00000 0.04620
S14 0.40903 -0.51480 -0.07410 1.00000 0.04310
S15 0.42766 0.85920 0.05980 1.00000 0.05190
S16 0.49967 0.87880 0.22700 1.00000 0.05040
S17 0.47646 0.47240 0.07820 1.00000 0.04770
S18 0.52090 0.84880 0.06610 1.00000 0.04440
S19 0.55163 0.18550 0.16250 1.00000 0.04090
S20 0.38472 -0.11840 0.21560 1.00000 0.04440
S21 0.37864 -0.53560 0.07410 1.00000 0.04130
S22 0.34784 0.34240 0.44250 1.00000 0.04360
S23 0.35571 0.68510 0.34070 1.00000 0.04260
S24 0.27767 -0.15220 0.23260 1.00000 0.04020
S25 0.25394 0.01330 0.57630 1.00000 0.03780
S26 0.25844 0.34090 0.44150 1.00000 0.04270
S27 0.22385 0.66860 0.34480 1.00000 0.03880
S28 -0.16240 0.35200 0.28270 1.00000 0.03970
S29 0.15915 0.05100 0.58420 1.00000 0.04400
S30 0.11955 0.31540 0.44320 1.00000 0.04390
S31 -0.13158 0.15530 0.15220 1.00000 0.04000
S32 -0.05376 0.33210 0.26700 1.00000 0.03980
S33 -0.02922 -0.00200 0.42730 1.00000 0.03630
S34 0.03377 0.34750 0.45580 1.00000 0.06800
S35 0.00347 0.16170 0.15500 1.00000 0.03650

loop_
_cod_related_entry_id
_cod_related_entry_database
_cod_related_entry_code
1 AMCSD 0002988
